data_7718022
loop_
_publ_author_name
'Liu, Yu-Si'
'Xu, Zhe-Kun'
'Zhang, Jia-Mei'
'Chen, Xiao-Gang'
'Qin, Yan'
'Wang, Zhong-Xia'

_publ_section_title
;
 Three-dimensional perchlorate-based alkali metal hybrid perovskite
 molecular ferroelastic crystals.
;
_journal_issue 11
_journal_name_full 'Dalton transactions (Cambridge, England : 2003)'
_journal_page_first 4706
_journal_page_last 4714
_journal_paper_doi 10.1039/d4dt03416c
_journal_volume 54
_journal_year 2025
_chemical_formula_moiety 'Cl3 K O12, 2(C4)'
_chemical_formula_sum 'C8 Cl3 K O12'
_chemical_formula_weight 433.53
_space_group_crystal_system cubic
_space_group_IT_number 221
_space_group_name_Hall '-P 4 2 3'
_space_group_name_H-M_alt 'P m -3 m'
_atom_sites_solution_primary dual
_audit_creation_date 2024-07-11
_audit_creation_method
;
Olex2 1.5
(compiled 2024.02.16 svn.r378c4104 for OlexSys, GUI svn.r6928)
;
_audit_update_record
;
2024-11-12 deposited with the CCDC.	2025-02-12 downloaded from the CCDC.
;
_cell_angle_alpha 90
_cell_angle_beta 90
_cell_angle_gamma 90
_cell_formula_units_Z 1
_cell_length_a 7.5772(10)
_cell_length_b 7.5772(10)
_cell_length_c 7.5772(10)
_cell_measurement_reflns_used 228
_cell_measurement_temperature 422.9(2)
_cell_measurement_theta_max 72.6950
_cell_measurement_theta_min 5.8010
_cell_volume 435.04(10)
_computing_cell_refinement 'CrysAlisPro 1.171.42.79a (Rigaku OD, 2022)'
_computing_data_collection 'CrysAlisPro 1.171.42.79a (Rigaku OD, 2022)'
_computing_data_reduction 'CrysAlisPro 1.171.42.79a (Rigaku OD, 2022)'
_computing_molecular_graphics 'Olex2 1.5 (Dolomanov et al., 2009)'
_computing_publication_material 'Olex2 1.5 (Dolomanov et al., 2009)'
_computing_structure_refinement 'XL  (Sheldrick, 2008)'
_computing_structure_solution 'SHELXT 2014/5 (Sheldrick, 2014)'
_diffrn_ambient_environment air
_diffrn_ambient_temperature 422.9(2)
_diffrn_detector 'Hybrid Pixel Array Detector'
_diffrn_detector_area_resol_mean 10.0000
_diffrn_detector_type HyPix
_diffrn_measured_fraction_theta_full 0.964
_diffrn_measured_fraction_theta_max 0.937
_diffrn_measurement_details
;
List of Runs (angles in degrees, time in seconds):

  # Type    Start    End  Width  t~exp~   \w     \q     \k     \f   Frames
#--------------------------------------------------------------------------
  1  \w     72.00  98.00   0.50    0.09    --   45.20 146.00  -1.00   52
  2  \w     46.00 102.00   0.50    0.35    --  108.36 -94.00  30.00  112
  3  \w    -11.00  33.00   0.50    0.09    --  -45.20  19.00-150.00   88
  4  \w    -54.00 -28.00   0.50    0.35    -- -102.00  56.00-174.00   52
  5  \w    -56.00 -30.00   0.50    0.35    -- -102.00  66.00  74.00   52
;
_diffrn_measurement_device 'four-circle diffractometer'
_diffrn_measurement_device_type 'XtaLAB Synergy R, DW system, HyPix'
_diffrn_measurement_method '\w scans'
_diffrn_orient_matrix_type 'CrysAlisPro convention (1999,Acta A55,543-557)'
_diffrn_orient_matrix_UB_11 -0.0927768000
_diffrn_orient_matrix_UB_12 -0.0083787000
_diffrn_orient_matrix_UB_13 0.1804538000
_diffrn_orient_matrix_UB_21 -0.1748137000
_diffrn_orient_matrix_UB_22 -0.0508359000
_diffrn_orient_matrix_UB_23 -0.0916870000
_diffrn_orient_matrix_UB_31 0.0478160000
_diffrn_orient_matrix_UB_32 -0.1966909000
_diffrn_orient_matrix_UB_33 0.0157763000
_diffrn_radiation_monochromator mirror
_diffrn_radiation_probe x-ray
_diffrn_radiation_type 'Cu K\a'
_diffrn_radiation_wavelength 1.54184
_diffrn_reflns_av_R_equivalents 0.0352
_diffrn_reflns_av_unetI/netI 0.0353
_diffrn_reflns_Laue_measured_fraction_full 0.964
_diffrn_reflns_Laue_measured_fraction_max 0.937
_diffrn_reflns_limit_h_max 7
_diffrn_reflns_limit_h_min -8
_diffrn_reflns_limit_k_max 3
_diffrn_reflns_limit_k_min -9
_diffrn_reflns_limit_l_max 7
_diffrn_reflns_limit_l_min -8
_diffrn_reflns_number 428
_diffrn_reflns_point_group_measured_fraction_full 0.964
_diffrn_reflns_point_group_measured_fraction_max 0.937
_diffrn_reflns_theta_full 67.684
_diffrn_reflns_theta_max 74.842
_diffrn_reflns_theta_min 5.839
_diffrn_source 'Rotating-anode X-ray tube'
_diffrn_source_type 'Rigaku (Cu) X-ray Source'
_exptl_absorpt_coefficient_mu 7.468
_exptl_absorpt_correction_T_max 1.00000
_exptl_absorpt_correction_T_min 0.33958
_exptl_absorpt_correction_type multi-scan
_exptl_absorpt_process_details
;
CrysAlisPro 1.171.42.79a (Rigaku Oxford Diffraction, 2022)
Empirical absorption correction using spherical harmonics,
implemented in SCALE3 ABSPACK scaling algorithm.
;
_exptl_crystal_colour 'clear light colourless'
_exptl_crystal_colour_lustre clear
_exptl_crystal_colour_modifier light
_exptl_crystal_colour_primary colourless
_exptl_crystal_density_diffrn 1.655
_exptl_crystal_description block
_exptl_crystal_F_000 214
_exptl_crystal_size_max 0.12
_exptl_crystal_size_mid 0.11
_exptl_crystal_size_min 0.1
_refine_diff_density_max 0.428
_refine_diff_density_min -0.352
_refine_diff_density_rms 0.144
_refine_ls_extinction_method none
_refine_ls_goodness_of_fit_ref 0.917
_refine_ls_hydrogen_treatment undef
_refine_ls_matrix_type full
_refine_ls_number_parameters 14
_refine_ls_number_reflns 119
_refine_ls_number_restraints 0
_refine_ls_restrained_S_all 0.917
_refine_ls_R_factor_all 0.1331
_refine_ls_R_factor_gt 0.1250
_refine_ls_shift/su_max 0.000
_refine_ls_shift/su_mean 0.000
_refine_ls_structure_factor_coef Fsqd
_refine_ls_weighting_details 'w=1/[\s^2^(Fo^2^)+(0.1000P)^2^+3.0000P] where P=(Fo^2^+2Fc^2^)/3'
_refine_ls_weighting_scheme calc
_refine_ls_wR_factor_gt 0.3060
_refine_ls_wR_factor_ref 0.3117
_reflns_Friedel_coverage 0.000
_reflns_number_gt 85
_reflns_number_total 119
_reflns_threshold_expression 'I > 2\s(I)'
_cod_data_source_file d4dt03416c2.cif
_cod_data_source_block lys-240318-2-423k_autored
_cod_depositor_comments 'Adding full bibliography for 7718017--7718027.cif.'
_cod_original_cell_volume 435.04(17)
_cod_database_code 7718022
_shelx_shelxl_version_number 2018/3
_chemical_oxdiff_formula 'C H O N K Cl'
_shelx_space_group_comment
;
The symmetry employed for this shelxl refinement is uniquely defined
by the following loop, which should always be used as a source of
symmetry information in preference to the above space-group names.
They are only intended as comments.
;
_shelx_estimated_absorpt_t_max 0.522
_shelx_estimated_absorpt_t_min 0.468
_olex2_refinement_description
;
1. Uiso/Uaniso restraints and constraints
Uanis(C1) = Uanis(C2)
2. Others
 Fixed Sof: O1(0.25) C1(0.041667) C2(0.125)
;
_olex2_submission_special_instructions 'No special instructions were received'
_oxdiff_exptl_absorpt_empirical_details
;
Empirical correction (ABSPACK) includes:
- Absorption correction using spherical harmonics
- Frame scaling
;
_oxdiff_exptl_absorpt_empirical_full_max 2.167
_oxdiff_exptl_absorpt_empirical_full_min 0.575

loop_
_space_group_symop_operation_xyz
'x, y, z'
'-x, -y, z'
'-x, y, -z'
'x, -y, -z'
'z, x, y'
'z, -x, -y'
'-z, -x, y'
'-z, x, -y'
'y, z, x'
'-y, z, -x'
'y, -z, -x'
'-y, -z, x'
'y, x, -z'
'-y, -x, -z'
'y, -x, z'
'-y, x, z'
'x, z, -y'
'-x, z, y'
'-x, -z, -y'
'x, -z, y'
'z, y, -x'
'z, -y, x'
'-z, y, x'
'-z, -y, -x'
'-x, -y, -z'
'x, y, -z'
'x, -y, z'
'-x, y, z'
'-z, -x, -y'
'-z, x, y'
'z, x, -y'
'z, -x, y'
'-y, -z, -x'
'y, -z, x'
'-y, z, x'
'y, z, -x'
'-y, -x, z'
'y, x, z'
'-y, x, -z'
'y, -x, -z'
'-x, -z, y'
'x, -z, -y'
'x, z, y'
'-x, z, -y'
'-z, -y, x'
'-z, y, -x'
'z, -y, -x'
'z, y, x'

loop_
_atom_site_label
_atom_site_type_symbol
_atom_site_fract_x
_atom_site_fract_y
_atom_site_fract_z
_atom_site_U_iso_or_equiv
_atom_site_adp_type
_atom_site_occupancy
_atom_site_site_symmetry_order
_atom_site_calc_flag
_atom_site_refinement_flags_posn
_atom_site_refinement_flags_adp
_atom_site_refinement_flags_occupancy
_atom_site_disorder_assembly
_atom_site_disorder_group
K1 K 0.500000 0.500000 0.500000 0.114(5) Uani 1 48 d S T P . .
Cl1 Cl 0.500000 1.000000 0.500000 0.143(5) Uani 1 16 d S T P . .
O1 O 0.350(3) 0.896(2) 0.500000 0.238(15) Uani 0.5 2 d S T P . .
C1 C 0.000000 1.000000 0.219(14) 0.22(3) Uani 0.3334 8 d S T P . .
C2 C 0.103(3) 0.897(3) 0.103(3) 0.22(3) Uani 0.75 6 d S T P . .

loop_
_atom_site_aniso_label
_atom_site_aniso_U_11
_atom_site_aniso_U_22
_atom_site_aniso_U_33
_atom_site_aniso_U_23
_atom_site_aniso_U_13
_atom_site_aniso_U_12
K1 0.114(5) 0.114(5) 0.114(5) 0.000 0.000 0.000
Cl1 0.162(6) 0.106(7) 0.162(6) 0.000 0.000 0.000
O1 0.30(3) 0.184(17) 0.23(2) 0.000 0.000 -0.117(16)
C1 0.27(6) 0.27(6) 0.12(6) 0.000 0.000 0.000
C2 0.27(6) 0.27(6) 0.12(6) 0.000 0.000 0.000

loop_
_atom_type_symbol
_atom_type_description
_atom_type_scat_dispersion_real
_atom_type_scat_dispersion_imag
_atom_type_scat_source
C C 0.0181 0.0091 'International Tables Vol C Tables 4.2.6.8 and 6.1.1.4'
Cl Cl 0.3639 0.7018 'International Tables Vol C Tables 4.2.6.8 and 6.1.1.4'
K K 0.3868 1.0657 'International Tables Vol C Tables 4.2.6.8 and 6.1.1.4'
O O 0.0492 0.0322 'International Tables Vol C Tables 4.2.6.8 and 6.1.1.4'

loop_
_geom_angle_atom_site_label_1
_geom_angle_atom_site_label_2
_geom_angle_atom_site_label_3
_geom_angle
_geom_angle_site_symmetry_1
_geom_angle_site_symmetry_3
_geom_angle_publ_flag
O1 K1 O1 150.9(6) . 45_665 ?
O1 K1 O1 70.6(3) 7_665 11_566 ?
O1 K1 O1 131.6(9) 27_565 15_565 ?
O1 K1 O1 29.1(6) 15_565 11_566 ?
O1 K1 O1 109.4(3) 41_665 39_656 ?
O1 K1 O1 48.4(9) 3_656 15_565 ?
O1 K1 O1 82.8(3) 21_556 11_566 ?
O1 K1 O1 29.1(6) . 21_556 ?
O1 K1 O1 70.6(3) 45_665 39_656 ?
O1 K1 O1 48.4(9) 27_565 39_656 ?
O1 K1 O1 90.0 . 15_565 ?
O1 K1 O1 180.0(8) 45_665 21_556 ?
O1 K1 O1 97.2(3) 31_556 15_565 ?
O1 K1 O1 97.2(3) 45_665 11_566 ?
O1 K1 O1 131.6(9) 17_556 11_566 ?
O1 K1 O1 41.6(9) . 3_656 ?
O1 K1 O1 180.0 7_665 31_556 ?
O1 K1 O1 90.0 . 39_656 ?
O1 K1 O1 131.6(9) 3_656 39_656 ?
O1 K1 O1 150.9(6) 45_665 3_656 ?
O1 K1 O1 97.2(3) 7_665 39_656 ?
O1 K1 O1 82.8(3) 31_556 39_656 ?
O1 K1 O1 70.6(3) 21_556 15_565 ?
O1 K1 O1 29.1(6) 21_556 3_656 ?
O1 K1 O1 109.4(3) 17_556 15_565 ?
O1 K1 O1 82.8(3) 7_665 15_565 ?
O1 K1 O1 109.4(3) . 11_566 ?
O1 K1 O1 138.4(9) . 27_565 ?
O1 K1 O1 109.4(3) 27_565 11_566 ?
O1 K1 O1 48.4(9) 41_665 11_566 ?
O1 K1 O1 109.4(3) 3_656 31_556 ?
O1 K1 O1 29.1(6) 45_665 27_565 ?
O1 K1 O1 70.6(3) 45_665 17_556 ?
O1 K1 O1 29.1(6) 17_556 31_556 ?
O1 K1 O1 109.4(3) 21_556 17_556 ?
O1 K1 O1 150.9(6) 21_556 27_565 ?
O1 K1 O1 97.2(3) 3_656 17_556 ?
O1 K1 O1 109.4(3) 21_556 39_656 ?
O1 K1 O1 82.8(3) 27_565 17_556 ?
O1 K1 O1 180.0 3_656 27_565 ?
O1 K1 O1 180.0 41_665 17_556 ?
O1 K1 O1 70.6(3) 17_556 39_656 ?
O1 K1 O1 70.6(3) . 7_665 ?
O1 K1 O1 97.2(3) . 41_665 ?
O1 K1 O1 131.6(9) 45_665 7_665 ?
O1 K1 O1 109.4(3) 45_665 15_565 ?
O1 K1 O1 48.4(9) 21_556 7_665 ?
O1 K1 O1 109.4(3) 45_665 41_665 ?
O1 K1 O1 70.6(3) 3_656 7_665 ?
O1 K1 O1 70.6(3) 41_665 15_565 ?
O1 K1 O1 109.4(3) 27_565 7_665 ?
O1 K1 O1 70.6(3) 21_556 41_665 ?
O1 K1 O1 29.1(6) 41_665 7_665 ?
O1 K1 O1 180.0(2) 39_656 15_565 ?
O1 K1 O1 150.9(6) 17_556 7_665 ?
O1 K1 O1 82.8(3) 3_656 41_665 ?
O1 K1 O1 109.4(3) . 31_556 ?
O1 K1 O1 70.6(3) 3_656 11_566 ?
O1 K1 O1 48.4(9) 45_665 31_556 ?
O1 K1 O1 97.2(3) 27_565 41_665 ?
O1 K1 O1 131.6(9) 21_556 31_556 ?
O1 K1 O1 109.4(3) 31_556 11_566 ?
O1 K1 O1 70.6(3) 27_565 31_556 ?
O1 K1 O1 82.8(3) . 17_556 ?
O1 K1 O1 150.9(6) 41_665 31_556 ?
O1 K1 O1 150.9(6) 39_656 11_566 ?
O1 Cl1 O1 108.9(8) . 47_576 ?
O1 Cl1 O1 69.5(17) 25_676 3_656 ?
O1 Cl1 O1 108.9(8) 25_676 21_556 ?
O1 Cl1 O1 71.1(8) 25_676 45_675 ?
O1 Cl1 O1 71.1(8) . 21_556 ?
O1 Cl1 O1 180.0 3_656 27_575 ?
O1 Cl1 O1 110.5(17) 47_576 45_675 ?
O1 Cl1 O1 180.0 . 25_676 ?
O1 Cl1 O1 71.1(8) 23_655 3_656 ?
O1 Cl1 O1 69.5(17) . 27_575 ?
O1 Cl1 O1 69.5(17) 47_576 21_556 ?
O1 Cl1 O1 71.1(8) 47_576 25_676 ?
O1 Cl1 O1 108.9(8) . 45_675 ?
O1 Cl1 O1 71.1(8) 3_656 21_556 ?
O1 Cl1 O1 69.5(17) 23_655 45_675 ?
O1 Cl1 O1 71.1(8) . 23_655 ?
O1 Cl1 O1 180.0 21_556 45_675 ?
O1 Cl1 O1 108.9(8) 3_656 45_675 ?
O1 Cl1 O1 71.1(8) 47_576 27_575 ?
O1 Cl1 O1 180.0 47_576 23_655 ?
O1 Cl1 O1 108.9(8) 23_655 27_575 ?
O1 Cl1 O1 110.5(17) 25_676 27_575 ?
O1 Cl1 O1 108.9(8) 21_556 27_575 ?
O1 Cl1 O1 108.9(8) 25_676 23_655 ?
O1 Cl1 O1 110.5(17) 23_655 21_556 ?
O1 Cl1 O1 71.1(8) 45_675 27_575 ?
O1 Cl1 O1 110.5(17) . 3_656 ?
O1 Cl1 O1 108.9(8) 47_576 3_656 ?
Cl1 O1 K1 103.9(11) . . ?
Cl1 O1 O1 54.5(4) . 21_556 ?
Cl1 O1 O1 54.5(4) . 23_655 ?
Cl1 O1 O1 55.3(8) . 27_575 ?
O1 O1 K1 159.2(4) 27_575 . ?
O1 O1 K1 75.5(3) 21_556 . ?
O1 O1 K1 75.5(3) 23_655 . ?
O1 O1 O1 90.000(7) 27_575 23_655 ?
O1 O1 O1 90.001(12) 21_556 23_655 ?
O1 O1 O1 90.000(3) 27_575 21_556 ?
C2 C1 C2 103(8) 28 27_575 ?
C2 C1 C2 67(4) . 28 ?
C2 C1 C2 103(8) . 2_575 ?
C2 C1 C2 67(4) 28 2_575 ?
C2 C1 C2 67(4) 2_575 27_575 ?
C2 C1 C2 67(4) . 27_575 ?
C1 C2 C1 113(4) 33_665 5_564 ?
C1 C2 C1 113(4) 33_665 . ?
C1 C2 C1 113(4) 5_564 . ?
C1 C2 C2 56(2) 33_665 28 ?
C1 C2 C2 129(4) 33_665 27_575 ?
C1 C2 C2 56(2) 33_665 26 ?
C1 C2 C2 56(2) 5_564 26 ?
C1 C2 C2 56(2) . 27_575 ?
C1 C2 C2 56(2) 5_564 27_575 ?
C1 C2 C2 129(4) . 26 ?
C1 C2 C2 129(4) 5_564 28 ?
C1 C2 C2 56(2) . 28 ?
C2 C2 C2 90.002(2) 26 27_575 ?
C2 C2 C2 90.002(8) 28 27_575 ?
C2 C2 C2 90.002(2) 28 26 ?

loop_
_geom_bond_atom_site_label_1
_geom_bond_atom_site_label_2
_geom_bond_distance
_geom_bond_site_symmetry_2
_geom_bond_publ_flag
K1 O1 3.208(19) . ?
K1 O1 3.208(19) 15_565 ?
K1 O1 3.208(19) 7_665 ?
K1 O1 3.208(19) 31_556 ?
K1 O1 3.208(19) 39_656 ?
K1 O1 3.208(19) 17_556 ?
K1 O1 3.208(19) 3_656 ?
K1 O1 3.208(19) 45_665 ?
K1 O1 3.208(19) 41_665 ?
K1 O1 3.208(19) 11_566 ?
K1 O1 3.208(19) 21_556 ?
K1 O1 3.208(19) 27_565 ?
Cl1 O1 1.39(2) . ?
Cl1 O1 1.39(2) 23_655 ?
Cl1 O1 1.39(2) 25_676 ?
Cl1 O1 1.39(2) 21_556 ?
Cl1 O1 1.39(2) 3_656 ?
Cl1 O1 1.39(2) 47_576 ?
Cl1 O1 1.39(2) 45_675 ?
Cl1 O1 1.39(2) 27_575 ?
O1 O1 1.58(4) 27_575 ?
O1 O1 1.61(3) 21_556 ?
O1 O1 1.61(3) 23_655 ?
C1 C2 1.41(6) . ?
C1 C2 1.41(6) 28 ?
C1 C2 1.41(6) 2_575 ?
C1 C2 1.41(6) 27_575 ?
C2 C2 1.56(5) 28 ?
C2 C2 1.56(5) 26 ?
C2 C2 1.56(5) 27_575 ?

loop_
_geom_torsion_atom_site_label_1
_geom_torsion_atom_site_label_2
_geom_torsion_atom_site_label_3
_geom_torsion_atom_site_label_4
_geom_torsion
_geom_torsion_site_symmetry_1
_geom_torsion_site_symmetry_2
_geom_torsion_site_symmetry_3
_geom_torsion_site_symmetry_4
_geom_torsion_publ_flag
O1 Cl1 O1 K1 0.0 3_656 . . . ?
O1 Cl1 O1 K1 -119.7(5) 47_576 . . . ?
O1 Cl1 O1 K1 119.7(5) 45_675 . . . ?
O1 Cl1 O1 K1 180.0 27_575 . . . ?
O1 Cl1 O1 K1 -60.3(5) 21_556 . . . ?
O1 Cl1 O1 K1 60.3(5) 23_655 . . . ?
O1 Cl1 O1 O1 119.7(5) 27_575 . . 23_655 ?
O1 Cl1 O1 O1 -60.3(5) 3_656 . . 23_655 ?
O1 Cl1 O1 O1 -119.7(5) 27_575 . . 21_556 ?
O1 Cl1 O1 O1 180.000(2) 47_576 . . 23_655 ?
O1 Cl1 O1 O1 119.7(5) 21_556 . . 27_575 ?
O1 Cl1 O1 O1 180.000(2) 45_675 . . 21_556 ?
O1 Cl1 O1 O1 60.3(5) 47_576 . . 27_575 ?
O1 Cl1 O1 O1 120.7(10) 23_655 . . 21_556 ?
O1 Cl1 O1 O1 60.3(5) 3_656 . . 21_556 ?
O1 Cl1 O1 O1 -119.7(5) 23_655 . . 27_575 ?
O1 Cl1 O1 O1 -59.3(10) 47_576 . . 21_556 ?
O1 Cl1 O1 O1 59.3(10) 45_675 . . 23_655 ?
O1 Cl1 O1 O1 -120.7(10) 21_556 . . 23_655 ?
O1 Cl1 O1 O1 180.0 3_656 . . 27_575 ?
O1 Cl1 O1 O1 -60.3(5) 45_675 . . 27_575 ?
C2 C1 C2 C1 -6(8) 28 . . 33_665 ?
C2 C1 C2 C1 -122(3) 27_575 . . 33_665 ?
C2 C1 C2 C1 -64(6) 2_575 . . 33_665 ?
C2 C1 C2 C1 6(8) 27_575 . . 5_564 ?
C2 C1 C2 C1 64(6) 2_575 . . 5_564 ?
C2 C1 C2 C1 122(3) 28 . . 5_564 ?
C2 C1 C2 C2 0.000(14) 2_575 . . 26 ?
C2 C1 C2 C2 116(5) 28 . . 27_575 ?
C2 C1 C2 C2 -116(5) 27_575 . . 28 ?
C2 C1 C2 C2 -58(2) 27_575 . . 26 ?
C2 C1 C2 C2 58(2) 28 . . 26 ?
C2 C1 C2 C2 58(2) 2_575 . . 27_575 ?
C2 C1 C2 C2 -58(2) 2_575 . . 28 ?
